data_1510371
loop_
_publ_author_name
'Merlo, F.'
'Fornasini, M.L.'
'Pani, M.'

_publ_section_title
;
 Structures of Ca3 Au, Ca5 Au2, Sr3 Au2, Ba3 Au2 and alloying behaviour of
 the alkaline earths with Cu, Ag, Au
;
_journal_name_full 'Revue de Chimie Minerale'
_journal_page_first 791
_journal_page_last 798
_journal_volume 22
_journal_year 1985
_chemical_formula_sum 'Au2 Ca5'
_space_group_IT_number 15
_symmetry_space_group_name_Hall '-C 2yc'
_symmetry_space_group_name_H-M 'C 1 2/c 1'
_cell_angle_alpha 90
_cell_angle_beta 97.26
_cell_angle_gamma 90
_cell_formula_units_Z 4
_cell_length_a 16.857
_cell_length_b 6.809
_cell_length_c 7.746
_cell_volume 881.953
_citation_journal_id_ASTM RVCMA8
_cod_data_source_file gold_453.cif
_cod_data_source_block Au2Ca5
_cod_original_cell_volume 881.9527
_cod_database_code 1510371

loop_
_symmetry_equiv_pos_as_xyz
x,y,z
-x,y,-z+1/2
-x,-y,-z
x,-y,z-1/2
x+1/2,y+1/2,z
-x+1/2,y+1/2,-z+1/2
-x+1/2,-y+1/2,-z
x+1/2,-y+1/2,z-1/2

loop_
_atom_site_label
_atom_site_type_symbol
_atom_site_fract_x
_atom_site_fract_y
_atom_site_fract_z
_atom_site_occupancy
_atom_site_U_iso_or_equiv
Au1 Au 0.1093 0.295 0.0794 1 0.0
Ca1 Ca 0 0.5873 0.25 1 0.0
Ca3 Ca 0.219 0.5788 0.3169 1 0.0
Ca2 Ca 0.0918 0.1094 0.4209 1 0.0
